data_2010879
loop_
_publ_author_name
'Wang, Xin Qiang'
'Yu, Wen Tao'
'Xu, Dong'
'Lu, Meng Kai'
'Yuan, Duo Rong'

_publ_section_title
;Poly[[bis(dimethyl
 sulfoxide-\k<i>O</i>)tris(thiocyanato-\k<i>N</i>)manganese(II)]-\m-thiocyanato-\k^2^<i>N</i>:<i>S</i>-mercury(II)]
;
_journal_issue 4
_journal_name_full 'Acta Crystallographica Section C'
_journal_page_first 418
_journal_page_last 420
_journal_paper_doi 10.1107/S0108270199016765
_journal_volume 56
_journal_year 2000
_chemical_formula_iupac '[Mn Hg (S C N)4 (C2 H6 S O)2]n'
_chemical_formula_moiety 'C8 H12 Hg Mn N4 O2 S6'
_chemical_formula_sum 'C8 H12 Hg Mn N4 O2 S6'
_chemical_formula_weight 644.11
_chemical_name_systematic
;
Poly[[bis(dimethyl sulfoxide-\kO)tris(thiocyanato-\kN)manganese(II)]-\m-
thiocyanato-\k^2^N:S-mercury(II)]
;
_space_group_IT_number 19
_symmetry_cell_setting orthorhombic
_symmetry_space_group_name_Hall 'P 2ac 2ab'
_symmetry_space_group_name_H-M 'P 21 21 21'
_audit_creation_method SHELXL-97
_cell_angle_alpha 90.00
_cell_angle_beta 90.00
_cell_angle_gamma 90.00
_cell_formula_units_Z 4
_cell_length_a 8.4937(6)
_cell_length_b 8.5226(4)
_cell_length_c 27.884(4)
_cell_measurement_reflns_used 35
_cell_measurement_temperature 293(2)
_cell_measurement_theta_max 12.96
_cell_measurement_theta_min 5.73
_cell_volume 2018.5(3)
_computing_cell_refinement XSCANS
_computing_data_collection 'XSCANS (Siemens, 1996)'
_computing_data_reduction XSCANS
_computing_molecular_graphics SHELXTL
_computing_structure_refinement SHELXTL
_computing_structure_solution 'SHELXTL (Bruker, 1997)'
_diffrn_ambient_temperature 293(2)
_diffrn_measured_fraction_theta_full .992
_diffrn_measured_fraction_theta_max .992
_diffrn_measurement_device_type 'Bruker P4'
_diffrn_measurement_method \w/2\q
_diffrn_radiation_monochromator graphite
_diffrn_radiation_source 'fine-focus sealed tube'
_diffrn_radiation_type MoK\a
_diffrn_radiation_wavelength .71073
_diffrn_reflns_av_R_equivalents .035
_diffrn_reflns_av_sigmaI/netI .047
_diffrn_reflns_limit_h_max 11
_diffrn_reflns_limit_h_min -1
_diffrn_reflns_limit_k_max 11
_diffrn_reflns_limit_k_min -1
_diffrn_reflns_limit_l_max 36
_diffrn_reflns_limit_l_min -1
_diffrn_reflns_number 3460
_diffrn_reflns_theta_full 27.50
_diffrn_reflns_theta_max 27.5
_diffrn_reflns_theta_min 2.5
_diffrn_standards_decay_% 0
_diffrn_standards_interval_count 97
_diffrn_standards_number 3
_exptl_absorpt_coefficient_mu 8.849
_exptl_absorpt_correction_T_max .165
_exptl_absorpt_correction_T_min .119
_exptl_absorpt_correction_type \y-scan
_exptl_absorpt_process_details '(XSCANS; Siemens, 1996)'
_exptl_crystal_colour colourless
_exptl_crystal_density_diffrn 2.120
_exptl_crystal_density_method 'not measured'
_exptl_crystal_description orthorhombic
_exptl_crystal_F_000 1220
_exptl_crystal_size_max .25
_exptl_crystal_size_mid .22
_exptl_crystal_size_min .20
_refine_diff_density_max .964
_refine_diff_density_min -1.402
_refine_ls_abs_structure_details 'Flack (1983)'
_refine_ls_abs_structure_Flack .004(12)
_refine_ls_extinction_coef .0045(2)
_refine_ls_extinction_method 'SHELXTL (Bruker, 1997)'
_refine_ls_goodness_of_fit_ref 1.027
_refine_ls_hydrogen_treatment constr
_refine_ls_matrix_type full
_refine_ls_number_parameters 200
_refine_ls_number_reflns 3231
_refine_ls_number_restraints 0
_refine_ls_restrained_S_all 1.027
_refine_ls_R_factor_all .070
_refine_ls_R_factor_gt .043
_refine_ls_shift/su_max <0.001
_refine_ls_shift/su_mean .000
_refine_ls_structure_factor_coef Fsqd
_refine_ls_weighting_details 'calc w = 1/[\s^2^(Fo^2^)+(0.0513P)^2^+2.4486P] where P=(Fo^2^+2Fc^2^)/3'
_refine_ls_weighting_scheme calc
_refine_ls_wR_factor_ref .112
_reflns_number_gt 2310
_reflns_number_total 3231
_reflns_threshold_expression I>2s(I)
_cod_data_source_file sk1349.cif
_cod_data_source_block I
_cod_depositor_comments
;
The following automatic conversions were performed:
'_symmetry_cell_setting' value 'Orthorhombic' changed to 'orthorhombic'
according to '/home/saulius/struct/CIF-dictionaries/cif_core.dic'
dictionary named 'cif_core.dic' version 2.4.1 from 2010-06-29.

Automatic conversion script
Id: cif_fix_enum 1527 2010-12-29 10:47:43Z saulius 

The following automatic conversions were performed:

'_symmetry_cell_setting' value 'Orthorhombic' changed to
'orthorhombic' according to
/home/saulius/struct/CIF-dictionaries/cif_core.dic dictionary named
'cif_core.dic' version 2.4.1 from 2010-06-29.

Automatic conversion script
Id: cif_fix_values 1715 2011-07-08 13:25:40Z adriana 
;
_cod_database_code 2010879
_cod_database_fobs_code 2010879

loop_
_symmetry_equiv_pos_as_xyz
'x, y, z'
'-x+1/2, -y, z+1/2'
'-x, y+1/2, -z+1/2'
'x+1/2, -y+1/2, -z'

loop_
_atom_site_label
_atom_site_fract_x
_atom_site_fract_y
_atom_site_fract_z
_atom_site_U_iso_or_equiv
_atom_site_adp_type
_atom_site_calc_flag
_atom_site_refinement_flags
_atom_site_occupancy
_atom_site_disorder_assembly
_atom_site_disorder_group
_atom_site_type_symbol
Hg1 .50115(4) .76042(4) .124232(15) .04915(17) Uani d . 1 . . Hg
Mn1 .01478(16) .26376(13) .12569(4) .0303(3) Uani d . 1 . . Mn
S1 .2443(3) .7718(4) .07682(12) .0597(9) Uani d . 1 . . S
S2 .7461(4) .7898(5) .07283(13) .0655(10) Uani d . 1 . . S
S3 .4929(5) .9918(3) .18212(11) .0709(10) Uani d . 1 . . S
S4 .5085(4) .4984(3) .16740(11) .0557(7) Uani d . 1 . . S
S5 -.0055(4) .1553(3) .23607(9) .0514(6) Uani d . 1 . . S
S6 -.1016(3) .2368(3) .01571(10) .0490(6) Uani d . 1 . . S
O1 -.0013(9) .2962(7) .2023(2) .0477(15) Uani d . 1 . . O
O2 .0396(7) .2355(8) .0493(2) .0482(17) Uani d . 1 . . O
N1 .1125(11) .5007(11) .1165(3) .049(2) Uani d . 1 . . N
N2 .2450(11) .1529(11) .1375(4) .050(2) Uani d . 1 . . N
N3 -.1050(11) .0286(10) .1251(4) .054(2) Uani d . 1 . . N
N4 -.2267(10) .3699(11) .1219(4) .051(2) Uani d . 1 . . N
C1 .1666(12) .6107(12) .1005(4) .038(2) Uani d . 1 . . C
C2 .3472(12) .0847(11) .1557(4) .039(2) Uani d . 1 . . C
C3 -.1679(12) -.0692(12) .1044(4) .041(3) Uani d . 1 . . C
C4 -.3338(13) .4239(11) .1403(4) .039(2) Uani d . 1 . . C
C5 .1219(16) .2015(17) .2829(4) .083(4) Uani d . 1 . . C
H5A .2286 .1988 .2716 .124 Uiso calc R 1 . . H
H5B .1092 .1266 .3083 .124 Uiso calc R 1 . . H
H5C .0982 .3047 .2947 .124 Uiso calc R 1 . . H
C6 -.1808(13) .171(2) .2673(5) .097(6) Uani d . 1 . . C
H6A -.2672 .1497 .2462 .145 Uiso calc R 1 . . H
H6B -.1909 .2758 .2798 .145 Uiso calc R 1 . . H
H6C -.1814 .0975 .2933 .145 Uiso calc R 1 . . H
C7 -.0473(18) .1048(18) -.0300(5) .103(6) Uani d . 1 . . C
H7A -.0503 -.0005 -.0178 .154 Uiso calc R 1 . . H
H7B .0574 .1286 -.0407 .154 Uiso calc R 1 . . H
H7C -.1194 .1143 -.0563 .154 Uiso calc R 1 . . H
C8 -.088(2) .4156(16) -.0161(6) .114(6) Uani d . 1 . . C
H8A -.1134 .5011 .0049 .171 Uiso calc R 1 . . H
H8B -.1598 .4143 -.0426 .171 Uiso calc R 1 . . H
H8C .0177 .4286 -.0278 .171 Uiso calc R 1 . . H

loop_
_atom_site_aniso_label
_atom_site_aniso_U_11
_atom_site_aniso_U_22
_atom_site_aniso_U_33
_atom_site_aniso_U_12
_atom_site_aniso_U_13
_atom_site_aniso_U_23
Hg1 .03086(19) .03146(19) .0851(3) .0001(3) -.0003(3) -.00503(18)
Mn1 .0271(6) .0287(5) .0351(6) .0004(8) .0012(7) .0006(5)
S1 .0491(14) .0420(18) .088(2) -.0149(16) -.0207(17) .0249(18)
S2 .0510(15) .061(2) .084(2) -.0208(18) .0165(17) -.028(2)
S3 .064(2) .0596(15) .089(2) .028(2) -.034(2) -.0259(16)
S4 .0425(15) .0443(12) .0803(18) .0128(19) .019(2) .0106(13)
S5 .0681(17) .0423(11) .0436(13) -.003(2) .001(2) .0025(10)
S6 .0445(13) .0566(16) .0459(14) -.0045(15) -.0050(12) -.0024(14)
O1 .065(4) .038(3) .039(3) .004(6) .004(4) .004(3)
O2 .039(3) .068(4) .037(3) .005(4) -.001(3) -.003(4)
N1 .038(5) .041(5) .069(6) -.009(4) -.001(5) .008(5)
N2 .041(5) .039(5) .071(6) .015(4) .000(5) -.007(5)
N3 .045(5) .035(4) .082(7) -.006(4) -.001(6) -.006(5)
N4 .030(4) .044(5) .081(7) .008(4) .001(5) -.005(5)
C1 .032(5) .040(5) .042(6) -.002(5) -.008(5) -.002(5)
C2 .039(6) .027(5) .050(6) .001(5) .004(5) -.014(5)
C3 .030(5) .039(6) .053(7) .000(5) .010(5) .017(5)
C4 .042(6) .029(5) .046(6) .002(5) -.010(5) .004(5)
C5 .086(9) .084(10) .078(9) -.020(10) -.032(8) .030(8)
C6 .051(7) .157(17) .082(10) .003(10) .027(8) .055(12)
C7 .084(11) .114(12) .110(12) -.022(10) -.007(9) -.069(10)
C8 .132(15) .074(9) .136(13) .002(10) -.067(13) .049(10)

loop_
_atom_type_symbol
_atom_type_description
_atom_type_scat_dispersion_real
_atom_type_scat_dispersion_imag
_atom_type_scat_source
C C .0033 .0016 'International Tables Vol C Tables 4.2.6.8 and 6.1.1.4'
H H .0000 .0000 'International Tables Vol C Tables 4.2.6.8 and 6.1.1.4'
N N .0061 .0033 'International Tables Vol C Tables 4.2.6.8 and 6.1.1.4'
O O .0106 .0060 'International Tables Vol C Tables 4.2.6.8 and 6.1.1.4'
S S .1246 .1234 'International Tables Vol C Tables 4.2.6.8 and 6.1.1.4'
Mn Mn .3368 .7283 'International Tables Vol C Tables 4.2.6.8 and 6.1.1.4'
Hg Hg -2.3894 9.2266 'International Tables Vol C Tables 4.2.6.8 and 6.1.1.4'

loop_
_geom_angle_atom_site_label_1
_geom_angle_atom_site_label_2
_geom_angle_atom_site_label_3
_geom_angle_site_symmetry_1
_geom_angle_site_symmetry_3
_geom_angle
_geom_angle_publ_flag
S4 Hg1 S2 . . 109.54(12) y
S4 Hg1 S3 . . 112.40(11) y
S2 Hg1 S3 . . 107.68(13) y
S4 Hg1 S1 . . 107.46(11) y
S2 Hg1 S1 . . 113.84(11) y
S3 Hg1 S1 . . 105.97(12) y
O2 Mn1 O1 . . 177.8(3) y
O2 Mn1 N2 . . 90.7(3) y
O1 Mn1 N2 . . 87.9(3) y
O2 Mn1 N1 . . 87.1(3) y
O1 Mn1 N1 . . 91.3(3) y
N2 Mn1 N1 . . 94.4(3) y
O2 Mn1 N4 . . 95.1(3) y
O1 Mn1 N4 . . 86.4(3) y
N2 Mn1 N4 . . 173.8(4) ?
N1 Mn1 N4 . . 88.2(3) y
O2 Mn1 N3 . . 86.4(3) y
O1 Mn1 N3 . . 95.3(3) y
N2 Mn1 N3 . . 91.2(3) y
N1 Mn1 N3 . . 171.5(4) ?
N4 Mn1 N3 . . 86.9(3) y
C1 S1 Hg1 . . 95.9(4) ?
C3 S2 Hg1 1_665 . 97.7(4) ?
C2 S3 Hg1 1_565 . 96.3(3) ?
C4 S4 Hg1 1_655 . 98.0(4) ?
O1 S5 C6 . . 105.6(6) ?
O1 S5 C5 . . 105.7(5) ?
C6 S5 C5 . . 98.0(7) ?
O2 S6 C7 . . 103.6(6) ?
O2 S6 C8 . . 105.2(6) ?
C7 S6 C8 . . 99.8(8) ?
S5 O1 Mn1 . . 120.8(3) ?
S6 O2 Mn1 . . 122.1(4) ?
C1 N1 Mn1 . . 163.3(9) y
C2 N2 Mn1 . . 161.1(9) y
C3 N3 Mn1 . . 149.6(9) y
C4 N4 Mn1 . . 150.5(9) y
N1 C1 S1 . . 179.4(11) y
N2 C2 S3 . 1_545 178.7(10) y
N3 C3 S2 . 1_445 177.9(10) y
N4 C4 S4 . 1_455 178.6(10) y

loop_
_geom_bond_atom_site_label_1
_geom_bond_atom_site_label_2
_geom_bond_site_symmetry_2
_geom_bond_distance
_geom_bond_publ_flag
Hg1 S4 . 2.538(3) y
Hg1 S2 . 2.539(3) y
Hg1 S3 . 2.549(3) y
Hg1 S1 . 2.552(3) y
Mn1 O2 . 2.153(6) y
Mn1 O1 . 2.158(6) y
Mn1 N2 . 2.196(9) y
Mn1 N1 . 2.199(9) y
Mn1 N4 . 2.244(9) y
Mn1 N3 . 2.248(9) y
S1 C1 . 1.660(11) ?
S2 C3 1_665 1.659(12) ?
S3 C2 1_565 1.643(11) ?
S4 C4 1_655 1.664(11) ?
S5 O1 . 1.526(6) ?
S5 C6 . 1.730(11) ?
S5 C5 . 1.742(12) ?
S6 O2 . 1.523(7) ?
S6 C7 . 1.761(12) ?
S6 C8 . 1.766(12) ?
N1 C1 . 1.134(13) ?
N2 C2 . 1.162(13) ?
N3 C3 . 1.147(13) ?
N4 C4 . 1.141(13) ?
C2 S3 1_545 1.643(11) ?
C3 S2 1_445 1.659(12) ?
C4 S4 1_455 1.664(11) ?
